data_7712452
loop_
_publ_author_name
'Adilkhanova, Aziza'
'Frolova, Valeriya F.'
'Yessengazin, Azamat'
'\"Oztop\,cu, \"Ozg\"ur'
'Gudun, Kristina A.'
'Segizbayev, Medet'
'Matsokin, Nikita A.'
'Dmitrienko, Anton'
'Pilkington, Melanie'
'Khalimon, Andrey Y.'

_publ_section_title
;
 Synthesis and catalytic performance of nickel phosphinite pincer
 complexes in deoxygenative hydroboration of amides
;
_journal_issue 9
_journal_name_full 'Dalton Transactions'
_journal_page_first 2872
_journal_page_last 2886
_journal_paper_doi 10.1039/D2DT03801C
_journal_volume 52
_journal_year 2023
_chemical_formula_moiety 'C19 H33 Br N Ni O P'
_chemical_formula_sum 'C19 H33 Br N Ni O P'
_chemical_formula_weight 461.05
_space_group_crystal_system orthorhombic
_space_group_IT_number 61
_space_group_name_Hall '-P 2ac 2ab'
_space_group_name_H-M_alt 'P b c a'
_atom_sites_solution_hydrogens geom
_audit_creation_method SHELXL-2018/3
_audit_update_record
;
2022-11-22 deposited with the CCDC.	2023-02-07 downloaded from the CCDC.
;
_cell_angle_alpha 90
_cell_angle_beta 90
_cell_angle_gamma 90
_cell_formula_units_Z 8
_cell_length_a 14.8863(7)
_cell_length_b 14.2089(7)
_cell_length_c 19.6520(10)
_cell_measurement_reflns_used 3789
_cell_measurement_temperature 100(2)
_cell_measurement_theta_max 30.2
_cell_measurement_theta_min 2.84
_cell_volume 4156.8(4)
_computing_structure_refinement 'SHELXL-2018/3 (Sheldrick, 2018)'
_diffrn_ambient_temperature 100(2)
_diffrn_measured_fraction_theta_full 0.999
_diffrn_measured_fraction_theta_max 0.992
_diffrn_measurement_device_type 'Bruker D8 Quest'
_diffrn_measurement_method '\f and \w scans'
_diffrn_radiation_type MoK\a
_diffrn_radiation_wavelength 0.71073
_diffrn_reflns_av_R_equivalents 0.0836
_diffrn_reflns_av_unetI/netI 0.0703
_diffrn_reflns_Laue_measured_fraction_full 0.999
_diffrn_reflns_Laue_measured_fraction_max 0.992
_diffrn_reflns_limit_h_max 19
_diffrn_reflns_limit_h_min -20
_diffrn_reflns_limit_k_max 13
_diffrn_reflns_limit_k_min -19
_diffrn_reflns_limit_l_max 27
_diffrn_reflns_limit_l_min -27
_diffrn_reflns_number 27710
_diffrn_reflns_point_group_measured_fraction_full 0.999
_diffrn_reflns_point_group_measured_fraction_max 0.992
_diffrn_reflns_theta_full 25.242
_diffrn_reflns_theta_max 30.000
_diffrn_reflns_theta_min 2.073
_diffrn_source 'micro-focused sealed X-ray tube'
_diffrn_source_current 1.4
_diffrn_source_power 0.07
_diffrn_source_voltage 50.0
_exptl_absorpt_coefficient_mu 2.939
_exptl_absorpt_correction_T_max 0.862
_exptl_absorpt_correction_T_min 0.818
_exptl_absorpt_correction_type multi-scan
_exptl_absorpt_process_details
;
 SADABS 2016/2: Krause, L., Herbst-Irmer, R., Sheldrick G.M. & Stalke D.,
 J. Appl. Cryst. 48 (2015) 3-10
;
_exptl_crystal_colour colorless
_exptl_crystal_density_diffrn 1.473
_exptl_crystal_description block
_exptl_crystal_F_000 1920
_exptl_crystal_size_max 0.270
_exptl_crystal_size_mid 0.210
_exptl_crystal_size_min 0.150
_refine_diff_density_max 0.828
_refine_diff_density_min -0.464
_refine_diff_density_rms 0.114
_refine_ls_extinction_method none
_refine_ls_goodness_of_fit_ref 1.027
_refine_ls_hydrogen_treatment constr
_refine_ls_matrix_type full
_refine_ls_number_parameters 225
_refine_ls_number_reflns 6004
_refine_ls_number_restraints 0
_refine_ls_restrained_S_all 1.027
_refine_ls_R_factor_all 0.0771
_refine_ls_R_factor_gt 0.0461
_refine_ls_shift/su_max 0.008
_refine_ls_shift/su_mean 0.001
_refine_ls_structure_factor_coef Fsqd
_refine_ls_weighting_details 'w=1/[\s^2^(Fo^2^)+(0.0374P)^2^+0.7661P] where P=(Fo^2^+2Fc^2^)/3'
_refine_ls_weighting_scheme calc
_refine_ls_wR_factor_gt 0.0884
_refine_ls_wR_factor_ref 0.0993
_reflns_Friedel_coverage 0.000
_reflns_number_gt 4324
_reflns_number_total 6004
_reflns_threshold_expression 'I > 2\s(I)'
_cod_data_source_file d2dt03801c2.cif
_cod_data_source_block 1
_cod_database_code 7712452
_shelx_shelxl_version_number 2018/3
_shelx_space_group_comment
;
The symmetry employed for this shelxl refinement is uniquely defined
by the following loop, which should always be used as a source of
symmetry information in preference to the above space-group names.
They are only intended as comments.
;
_shelx_estimated_absorpt_t_min 0.504
_shelx_estimated_absorpt_t_max 0.667

loop_
_space_group_symop_operation_xyz
'x, y, z'
'-x+1/2, -y, z+1/2'
'-x, y+1/2, -z+1/2'
'x+1/2, -y+1/2, -z'
'-x, -y, -z'
'x-1/2, y, -z-1/2'
'x, -y-1/2, z-1/2'
'-x-1/2, y-1/2, z'

loop_
_atom_site_label
_atom_site_type_symbol
_atom_site_fract_x
_atom_site_fract_y
_atom_site_fract_z
_atom_site_U_iso_or_equiv
_atom_site_adp_type
_atom_site_occupancy
_atom_site_site_symmetry_order
_atom_site_calc_flag
_atom_site_refinement_flags_posn
_atom_site_refinement_flags_adp
_atom_site_refinement_flags_occupancy
_atom_site_disorder_assembly
_atom_site_disorder_group
Br1 Br 0.66184(2) 0.41225(2) 0.31706(2) 0.02574(9) Uani 1 1 d . . . . .
Ni1 Ni 0.54677(2) 0.30202(3) 0.33841(2) 0.01585(10) Uani 1 1 d . . . . .
P1 P 0.60771(5) 0.26113(5) 0.43035(4) 0.01657(16) Uani 1 1 d . . . . .
O1 O 0.55095(12) 0.17052(15) 0.46151(10) 0.0200(4) Uani 1 1 d . . . . .
N1 N 0.46191(14) 0.32322(17) 0.25660(11) 0.0165(5) Uani 1 1 d . . . . .
C2 C 0.48130(18) 0.1467(2) 0.41726(14) 0.0183(6) Uani 1 1 d . . . . .
C1 C 0.47278(18) 0.2014(2) 0.35940(15) 0.0203(6) Uani 1 1 d . . . . .
C6 C 0.40653(18) 0.1778(2) 0.31206(15) 0.0209(6) Uani 1 1 d . . . . .
C7 C 0.40548(19) 0.2354(2) 0.24811(15) 0.0241(7) Uani 1 1 d . . . . .
H7A H 0.342900 0.253392 0.237053 0.029 Uiso 1 1 calc R U . . .
H7B H 0.429263 0.197482 0.209895 0.029 Uiso 1 1 calc R U . . .
C11 C 0.60364(19) 0.3390(2) 0.50410(14) 0.0214(6) Uani 1 1 d . . . . .
H11 H 0.622523 0.301143 0.544543 0.026 Uiso 1 1 calc R U . . .
C8 C 0.72099(19) 0.2138(2) 0.42669(16) 0.0250(7) Uani 1 1 d . . . . .
H8 H 0.762188 0.265477 0.411966 0.030 Uiso 1 1 calc R U . . .
C17 C 0.5154(2) 0.3409(2) 0.19241(14) 0.0234(7) Uani 1 1 d . . . . .
H17 H 0.549557 0.400631 0.199613 0.028 Uiso 1 1 calc R U . . .
C3 C 0.42540(19) 0.0718(2) 0.43170(16) 0.0245(7) Uani 1 1 d . . . . .
H3 H 0.431427 0.036708 0.472606 0.029 Uiso 1 1 calc R U . . .
C13 C 0.5071(2) 0.3704(2) 0.51649(17) 0.0295(7) Uani 1 1 d . . . . .
H13A H 0.486702 0.409042 0.478172 0.044 Uiso 1 1 calc R U . . .
H13B H 0.504191 0.407436 0.558512 0.044 Uiso 1 1 calc R U . . .
H13C H 0.468336 0.314986 0.520754 0.044 Uiso 1 1 calc R U . . .
C5 C 0.3497(2) 0.1023(2) 0.32433(16) 0.0286(8) Uani 1 1 d . . . . .
H5 H 0.304104 0.086522 0.292465 0.034 Uiso 1 1 calc R U . . .
C18 C 0.4579(2) 0.3549(3) 0.12900(15) 0.0309(8) Uani 1 1 d . . . . .
H18A H 0.420306 0.299125 0.121796 0.046 Uiso 1 1 calc R U . . .
H18B H 0.496983 0.364151 0.089432 0.046 Uiso 1 1 calc R U . . .
H18C H 0.419518 0.410260 0.135004 0.046 Uiso 1 1 calc R U . . .
C4 C 0.3599(2) 0.0498(2) 0.38382(17) 0.0296(7) Uani 1 1 d . . . . .
H4 H 0.321156 -0.002163 0.391813 0.036 Uiso 1 1 calc R U . . .
C19 C 0.5845(2) 0.2632(2) 0.18159(16) 0.0297(7) Uani 1 1 d . . . . .
H19A H 0.613110 0.247817 0.225094 0.045 Uiso 1 1 calc R U . . .
H19B H 0.630203 0.284733 0.149257 0.045 Uiso 1 1 calc R U . . .
H19C H 0.554602 0.207101 0.163445 0.045 Uiso 1 1 calc R U . . .
C12 C 0.6674(2) 0.4229(2) 0.49918(18) 0.0335(8) Uani 1 1 d . . . . .
H12A H 0.729280 0.400229 0.494845 0.050 Uiso 1 1 calc R U . . .
H12B H 0.661929 0.461492 0.540305 0.050 Uiso 1 1 calc R U . . .
H12C H 0.651812 0.460828 0.459234 0.050 Uiso 1 1 calc R U . . .
C14 C 0.3974(2) 0.4045(2) 0.27005(16) 0.0258(7) Uani 1 1 d . . . . .
H14 H 0.351970 0.404292 0.232572 0.031 Uiso 1 1 calc R U . . .
C9 C 0.7246(2) 0.1365(3) 0.37307(19) 0.0390(9) Uani 1 1 d . . . . .
H9A H 0.685538 0.084297 0.386862 0.058 Uiso 1 1 calc R U . . .
H9B H 0.786442 0.113746 0.368535 0.058 Uiso 1 1 calc R U . . .
H9C H 0.704037 0.161598 0.329318 0.058 Uiso 1 1 calc R U . . .
C10 C 0.7535(2) 0.1778(3) 0.49591(19) 0.0383(9) Uani 1 1 d . . . . .
H10A H 0.760896 0.231039 0.527106 0.057 Uiso 1 1 calc R U . . .
H10B H 0.811247 0.145534 0.490299 0.057 Uiso 1 1 calc R U . . .
H10C H 0.709263 0.133774 0.514613 0.057 Uiso 1 1 calc R U . . .
C16 C 0.4422(2) 0.4998(2) 0.26946(19) 0.0375(9) Uani 1 1 d . . . . .
H16A H 0.490608 0.500898 0.303230 0.056 Uiso 1 1 calc R U . . .
H16B H 0.397845 0.548444 0.280601 0.056 Uiso 1 1 calc R U . . .
H16C H 0.467140 0.512065 0.224171 0.056 Uiso 1 1 calc R U . . .
C15 C 0.3468(2) 0.3899(3) 0.33640(17) 0.0348(8) Uani 1 1 d . . . . .
H15A H 0.317286 0.328228 0.335753 0.052 Uiso 1 1 calc R U . . .
H15B H 0.301416 0.439327 0.341616 0.052 Uiso 1 1 calc R U . . .
H15C H 0.389032 0.392647 0.374592 0.052 Uiso 1 1 calc R U . . .

loop_
_atom_site_aniso_label
_atom_site_aniso_U_11
_atom_site_aniso_U_22
_atom_site_aniso_U_33
_atom_site_aniso_U_23
_atom_site_aniso_U_13
_atom_site_aniso_U_12
Br1 0.02703(16) 0.02639(18) 0.02380(17) 0.00442(14) -0.00367(12) -0.01132(12)
Ni1 0.01632(17) 0.0171(2) 0.01415(18) -0.00067(15) 0.00036(13) -0.00230(14)
P1 0.0149(3) 0.0170(4) 0.0178(4) 0.0005(3) -0.0001(3) -0.0005(3)
O1 0.0186(10) 0.0220(12) 0.0195(10) 0.0023(9) -0.0001(8) -0.0029(8)
N1 0.0161(11) 0.0207(14) 0.0127(11) -0.0025(10) -0.0004(8) -0.0020(9)
C2 0.0165(13) 0.0198(16) 0.0186(14) -0.0027(12) 0.0000(10) 0.0001(11)
C1 0.0182(13) 0.0207(16) 0.0219(15) -0.0024(13) 0.0034(11) -0.0027(11)
C6 0.0194(14) 0.0222(16) 0.0210(15) -0.0021(13) 0.0022(11) -0.0048(11)
C7 0.0225(15) 0.0299(18) 0.0199(15) -0.0033(14) -0.0014(12) -0.0081(13)
C11 0.0256(15) 0.0226(16) 0.0160(14) -0.0005(13) -0.0025(11) 0.0026(12)
C8 0.0158(13) 0.0229(17) 0.0363(18) 0.0065(14) 0.0038(12) 0.0032(12)
C17 0.0270(15) 0.0272(18) 0.0160(15) 0.0003(13) 0.0010(12) -0.0048(13)
C3 0.0214(15) 0.0274(18) 0.0246(16) 0.0023(14) 0.0031(12) -0.0040(12)
C13 0.0346(18) 0.0254(18) 0.0286(18) -0.0014(15) 0.0023(13) 0.0059(14)
C5 0.0239(16) 0.037(2) 0.0252(17) -0.0062(15) -0.0017(12) -0.0092(13)
C18 0.0394(19) 0.039(2) 0.0145(15) 0.0016(15) 0.0002(13) -0.0053(15)
C4 0.0243(16) 0.0281(19) 0.0364(19) -0.0023(16) 0.0033(13) -0.0132(13)
C19 0.0339(17) 0.035(2) 0.0203(16) -0.0061(15) 0.0053(13) -0.0013(14)
C12 0.0406(19) 0.032(2) 0.0277(18) -0.0098(16) -0.0046(14) -0.0083(15)
C14 0.0236(15) 0.0322(19) 0.0217(15) -0.0005(14) -0.0014(12) 0.0065(13)
C9 0.0366(19) 0.031(2) 0.049(2) 0.0019(18) 0.0161(17) 0.0080(16)
C10 0.0231(16) 0.040(2) 0.051(2) 0.0144(19) -0.0025(15) 0.0071(14)
C16 0.039(2) 0.028(2) 0.046(2) -0.0051(17) -0.0059(16) 0.0057(15)
C15 0.0295(17) 0.045(2) 0.0298(18) 0.0009(16) 0.0033(14) 0.0165(15)

loop_
_atom_type_symbol
_atom_type_description
_atom_type_scat_dispersion_real
_atom_type_scat_dispersion_imag
_atom_type_scat_source
C C 0.0033 0.0016 'International Tables Vol C Tables 4.2.6.8 and 6.1.1.4'
H H 0.0000 0.0000 'International Tables Vol C Tables 4.2.6.8 and 6.1.1.4'
Br Br -0.2901 2.4595 'International Tables Vol C Tables 4.2.6.8 and 6.1.1.4'
N N 0.0061 0.0033 'International Tables Vol C Tables 4.2.6.8 and 6.1.1.4'
Ni Ni 0.3393 1.1124 'International Tables Vol C Tables 4.2.6.8 and 6.1.1.4'
O O 0.0106 0.0060 'International Tables Vol C Tables 4.2.6.8 and 6.1.1.4'
P P 0.1023 0.0942 'International Tables Vol C Tables 4.2.6.8 and 6.1.1.4'

loop_
_geom_angle_atom_site_label_1
_geom_angle_atom_site_label_2
_geom_angle_atom_site_label_3
_geom_angle
_geom_angle_site_symmetry_1
_geom_angle_site_symmetry_3
_geom_angle_publ_flag
C1 Ni1 N1 85.54(11) . . ?
C1 Ni1 P1 81.48(10) . . ?
N1 Ni1 P1 166.42(7) . . ?
C1 Ni1 Br1 169.89(9) . . ?
N1 Ni1 Br1 102.05(7) . . ?
P1 Ni1 Br1 91.32(2) . . ?
O1 P1 C8 101.53(13) . . ?
O1 P1 C11 99.24(12) . . ?
C8 P1 C11 106.68(14) . . ?
O1 P1 Ni1 108.19(8) . . ?
C8 P1 Ni1 117.94(11) . . ?
C11 P1 Ni1 120.03(10) . . ?
C2 O1 P1 109.71(18) . . ?
C17 N1 C7 109.7(2) . . ?
C17 N1 C14 110.5(2) . . ?
C7 N1 C14 107.1(2) . . ?
C17 N1 Ni1 110.58(16) . . ?
C7 N1 Ni1 107.76(17) . . ?
C14 N1 Ni1 111.12(17) . . ?
C3 C2 C1 123.2(3) . . ?
C3 C2 O1 120.5(3) . . ?
C1 C2 O1 116.4(2) . . ?
C2 C1 C6 118.5(3) . . ?
C2 C1 Ni1 124.2(2) . . ?
C6 C1 Ni1 117.2(2) . . ?
C5 C6 C1 120.0(3) . . ?
C5 C6 C7 124.1(3) . . ?
C1 C6 C7 115.8(3) . . ?
C6 C7 N1 110.6(2) . . ?
C6 C7 H7A 109.5 . . ?
N1 C7 H7A 109.5 . . ?
C6 C7 H7B 109.5 . . ?
N1 C7 H7B 109.5 . . ?
H7A C7 H7B 108.1 . . ?
C13 C11 C12 111.6(3) . . ?
C13 C11 P1 109.6(2) . . ?
C12 C11 P1 113.7(2) . . ?
C13 C11 H11 107.2 . . ?
C12 C11 H11 107.2 . . ?
P1 C11 H11 107.2 . . ?
C9 C8 C10 111.3(3) . . ?
C9 C8 P1 109.1(2) . . ?
C10 C8 P1 112.5(2) . . ?
C9 C8 H8 108.0 . . ?
C10 C8 H8 108.0 . . ?
P1 C8 H8 108.0 . . ?
N1 C17 C19 110.6(3) . . ?
N1 C17 C18 114.1(2) . . ?
C19 C17 C18 111.0(3) . . ?
N1 C17 H17 106.9 . . ?
C19 C17 H17 106.9 . . ?
C18 C17 H17 106.9 . . ?
C2 C3 C4 117.2(3) . . ?
C2 C3 H3 121.4 . . ?
C4 C3 H3 121.4 . . ?
C11 C13 H13A 109.5 . . ?
C11 C13 H13B 109.5 . . ?
H13A C13 H13B 109.5 . . ?
C11 C13 H13C 109.5 . . ?
H13A C13 H13C 109.5 . . ?
H13B C13 H13C 109.5 . . ?
C6 C5 C4 119.5(3) . . ?
C6 C5 H5 120.3 . . ?
C4 C5 H5 120.3 . . ?
C17 C18 H18A 109.5 . . ?
C17 C18 H18B 109.5 . . ?
H18A C18 H18B 109.5 . . ?
C17 C18 H18C 109.5 . . ?
H18A C18 H18C 109.5 . . ?
H18B C18 H18C 109.5 . . ?
C3 C4 C5 121.6(3) . . ?
C3 C4 H4 119.2 . . ?
C5 C4 H4 119.2 . . ?
C17 C19 H19A 109.5 . . ?
C17 C19 H19B 109.5 . . ?
H19A C19 H19B 109.5 . . ?
C17 C19 H19C 109.5 . . ?
H19A C19 H19C 109.5 . . ?
H19B C19 H19C 109.5 . . ?
C11 C12 H12A 109.5 . . ?
C11 C12 H12B 109.5 . . ?
H12A C12 H12B 109.5 . . ?
C11 C12 H12C 109.5 . . ?
H12A C12 H12C 109.5 . . ?
H12B C12 H12C 109.5 . . ?
C16 C14 C15 110.4(3) . . ?
C16 C14 N1 113.6(2) . . ?
C15 C14 N1 110.9(3) . . ?
C16 C14 H14 107.2 . . ?
C15 C14 H14 107.2 . . ?
N1 C14 H14 107.2 . . ?
C8 C9 H9A 109.5 . . ?
C8 C9 H9B 109.5 . . ?
H9A C9 H9B 109.5 . . ?
C8 C9 H9C 109.5 . . ?
H9A C9 H9C 109.5 . . ?
H9B C9 H9C 109.5 . . ?
C8 C10 H10A 109.5 . . ?
C8 C10 H10B 109.5 . . ?
H10A C10 H10B 109.5 . . ?
C8 C10 H10C 109.5 . . ?
H10A C10 H10C 109.5 . . ?
H10B C10 H10C 109.5 . . ?
C14 C16 H16A 109.5 . . ?
C14 C16 H16B 109.5 . . ?
H16A C16 H16B 109.5 . . ?
C14 C16 H16C 109.5 . . ?
H16A C16 H16C 109.5 . . ?
H16B C16 H16C 109.5 . . ?
C14 C15 H15A 109.5 . . ?
C14 C15 H15B 109.5 . . ?
H15A C15 H15B 109.5 . . ?
C14 C15 H15C 109.5 . . ?
H15A C15 H15C 109.5 . . ?
H15B C15 H15C 109.5 . . ?

loop_
_geom_bond_atom_site_label_1
_geom_bond_atom_site_label_2
_geom_bond_distance
_geom_bond_site_symmetry_2
_geom_bond_publ_flag
Br1 Ni1 2.3588(5) . ?
Ni1 C1 1.852(3) . ?
Ni1 N1 2.067(2) . ?
Ni1 P1 2.1037(8) . ?
P1 O1 1.657(2) . ?
P1 C8 1.817(3) . ?
P1 C11 1.825(3) . ?
O1 C2 1.395(3) . ?
N1 C17 1.512(4) . ?
N1 C7 1.513(4) . ?
N1 C14 1.525(4) . ?
C2 C3 1.380(4) . ?
C2 C1 1.383(4) . ?
C1 C6 1.396(4) . ?
C6 C5 1.387(4) . ?
C6 C7 1.500(4) . ?
C7 H7A 0.9900 . ?
C7 H7B 0.9900 . ?
C11 C13 1.524(4) . ?
C11 C12 1.527(4) . ?
C11 H11 1.0000 . ?
C8 C9 1.523(5) . ?
C8 C10 1.532(4) . ?
C8 H8 1.0000 . ?
C17 C19 1.524(5) . ?
C17 C18 1.524(4) . ?
C17 H17 1.0000 . ?
C3 C4 1.391(4) . ?
C3 H3 0.9500 . ?
C13 H13A 0.9800 . ?
C13 H13B 0.9800 . ?
C13 H13C 0.9800 . ?
C5 C4 1.395(5) . ?
C5 H5 0.9500 . ?
C18 H18A 0.9800 . ?
C18 H18B 0.9800 . ?
C18 H18C 0.9800 . ?
C4 H4 0.9500 . ?
C19 H19A 0.9800 . ?
C19 H19B 0.9800 . ?
C19 H19C 0.9800 . ?
C12 H12A 0.9800 . ?
C12 H12B 0.9800 . ?
C12 H12C 0.9800 . ?
C14 C16 1.510(5) . ?
C14 C15 1.520(4) . ?
C14 H14 1.0000 . ?
C9 H9A 0.9800 . ?
C9 H9B 0.9800 . ?
C9 H9C 0.9800 . ?
C10 H10A 0.9800 . ?
C10 H10B 0.9800 . ?
C10 H10C 0.9800 . ?
C16 H16A 0.9800 . ?
C16 H16B 0.9800 . ?
C16 H16C 0.9800 . ?
C15 H15A 0.9800 . ?
C15 H15B 0.9800 . ?
C15 H15C 0.9800 . ?

loop_
_geom_torsion_atom_site_label_1
_geom_torsion_atom_site_label_2
_geom_torsion_atom_site_label_3
_geom_torsion_atom_site_label_4
_geom_torsion
_geom_torsion_site_symmetry_1
_geom_torsion_site_symmetry_2
_geom_torsion_site_symmetry_3
_geom_torsion_site_symmetry_4
_geom_torsion_publ_flag
C8 P1 O1 C2 -123.4(2) . . . . ?
C11 P1 O1 C2 127.34(19) . . . . ?
Ni1 P1 O1 C2 1.39(19) . . . . ?
P1 O1 C2 C3 178.8(2) . . . . ?
P1 O1 C2 C1 -0.9(3) . . . . ?
C3 C2 C1 C6 -2.3(5) . . . . ?
O1 C2 C1 C6 177.3(2) . . . . ?
C3 C2 C1 Ni1 -179.8(2) . . . . ?
O1 C2 C1 Ni1 -0.2(4) . . . . ?
N1 Ni1 C1 C2 -175.1(3) . . . . ?
P1 Ni1 C1 C2 0.9(2) . . . . ?
Br1 Ni1 C1 C2 45.8(7) . . . . ?
N1 Ni1 C1 C6 7.4(2) . . . . ?
P1 Ni1 C1 C6 -176.6(2) . . . . ?
Br1 Ni1 C1 C6 -131.7(5) . . . . ?
C2 C1 C6 C5 1.5(5) . . . . ?
Ni1 C1 C6 C5 179.2(2) . . . . ?
C2 C1 C6 C7 -175.6(3) . . . . ?
Ni1 C1 C6 C7 2.1(4) . . . . ?
C5 C6 C7 N1 168.6(3) . . . . ?
C1 C6 C7 N1 -14.5(4) . . . . ?
C17 N1 C7 C6 139.0(2) . . . . ?
C14 N1 C7 C6 -101.0(3) . . . . ?
Ni1 N1 C7 C6 18.6(3) . . . . ?
O1 P1 C11 C13 -66.8(2) . . . . ?
C8 P1 C11 C13 -171.9(2) . . . . ?
Ni1 P1 C11 C13 50.5(2) . . . . ?
O1 P1 C11 C12 167.5(2) . . . . ?
C8 P1 C11 C12 62.5(3) . . . . ?
Ni1 P1 C11 C12 -75.1(2) . . . . ?
O1 P1 C8 C9 67.7(2) . . . . ?
C11 P1 C8 C9 171.1(2) . . . . ?
Ni1 P1 C8 C9 -50.3(3) . . . . ?
O1 P1 C8 C10 -56.3(3) . . . . ?
C11 P1 C8 C10 47.1(3) . . . . ?
Ni1 P1 C8 C10 -174.2(2) . . . . ?
C7 N1 C17 C19 -66.2(3) . . . . ?
C14 N1 C17 C19 176.0(2) . . . . ?
Ni1 N1 C17 C19 52.5(3) . . . . ?
C7 N1 C17 C18 59.8(3) . . . . ?
C14 N1 C17 C18 -58.0(3) . . . . ?
Ni1 N1 C17 C18 178.5(2) . . . . ?
C1 C2 C3 C4 2.2(5) . . . . ?
O1 C2 C3 C4 -177.4(3) . . . . ?
C1 C6 C5 C4 -0.7(5) . . . . ?
C7 C6 C5 C4 176.1(3) . . . . ?
C2 C3 C4 C5 -1.3(5) . . . . ?
C6 C5 C4 C3 0.6(5) . . . . ?
C17 N1 C14 C16 -52.1(3) . . . . ?
C7 N1 C14 C16 -171.5(3) . . . . ?
Ni1 N1 C14 C16 71.1(3) . . . . ?
C17 N1 C14 C15 -177.1(3) . . . . ?
C7 N1 C14 C15 63.5(3) . . . . ?
Ni1 N1 C14 C15 -53.9(3) . . . . ?
